data_4024825
loop_
_publ_author_name
'Na Fu'
'Jeffrey M. Baumes'
'Easwaran Arunkumar'
'Bruce C. Noll'
'Bradley D. Smith'

_publ_section_title
;
Squaraine Rotaxanes with Boat Conformation Macrocycles
;
_journal_name_full 'Journal of Organic Chemistry'
_journal_page_first 6462
_journal_page_last 6468
_journal_paper_doi 10.1021/jo901298n
_journal_volume 74
_journal_year 2009
_chemical_compound_source synthesized
_chemical_formula_moiety 'C74 H58 N8 O6 I4, C H Cl3, C6 H14'
_chemical_formula_sum 'C81 H73 Cl3 I4 N8 O6'
_chemical_formula_weight 1868.42
_space_group_IT_number 2
_symmetry_cell_setting triclinic
_symmetry_Int_Tables_number 2
_symmetry_space_group_name_Hall '-P 1'
_symmetry_space_group_name_H-M 'P -1'
_atom_sites_solution_hydrogens geom
_atom_sites_solution_primary direct
_atom_sites_solution_secondary difmap
_audit_creation_method SHELXL-97
_cell_angle_alpha 86.541(3)
_cell_angle_beta 82.282(3)
_cell_angle_gamma 82.283(3)
_cell_formula_units_Z 2
_cell_length_a 13.2502(7)
_cell_length_b 16.0849(8)
_cell_length_c 17.9953(10)
_cell_measurement_reflns_used 7234
_cell_measurement_temperature 100(2)
_cell_measurement_theta_max 26.1734
_cell_measurement_theta_min 2.3367
_cell_volume 3762.6(3)
_computing_cell_refinement 'Apex2 (Bruker, 2004)'
_computing_data_collection 'Apex2 (Bruker, 2004)'
_computing_data_reduction 'SAINT/XPREP (Bruker, 2004; Sheldrick, 2003)'
_computing_molecular_graphics 'XP (Sheldrick, 2001)'
_computing_publication_material 'enCIFer (CCDC, 2004)'
_computing_structure_refinement 'XL (Sheldrick, 2001)'
_computing_structure_solution 'XS (Sheldrick, 2001)'
_diffrn_ambient_temperature 100(2)
_diffrn_detector_area_resol_mean 83.33
_diffrn_measured_fraction_theta_full 0.998
_diffrn_measured_fraction_theta_max 0.998
_diffrn_measurement_device_type 'Bruker X8-ApexII CCD diffractometer'
_diffrn_measurement_method '\f and \w scans'
_diffrn_radiation_monochromator graphite
_diffrn_radiation_probe x-ray
_diffrn_radiation_type MoK\a
_diffrn_radiation_wavelength 0.71073
_diffrn_reflns_av_R_equivalents 0.0542
_diffrn_reflns_av_sigmaI/netI 0.0501
_diffrn_reflns_limit_h_max 15
_diffrn_reflns_limit_h_min -15
_diffrn_reflns_limit_k_max 19
_diffrn_reflns_limit_k_min -19
_diffrn_reflns_limit_l_max 21
_diffrn_reflns_limit_l_min -21
_diffrn_reflns_number 63848
_diffrn_reflns_theta_full 25.03
_diffrn_reflns_theta_max 25.03
_diffrn_reflns_theta_min 1.14
_diffrn_source 'fine-focus sealed tube'
_diffrn_source_type 'Siemens KFFMO2K-90'
_exptl_absorpt_coefficient_mu 1.822
_exptl_absorpt_correction_T_max 0.9645
_exptl_absorpt_correction_T_min 0.5293
_exptl_absorpt_correction_type multi-scan
_exptl_absorpt_process_details 'Sheldrick, G. M. (2004). SADABS. University of G\"ottingen, Germany.'
_exptl_crystal_colour 'blue green'
_exptl_crystal_density_diffrn 1.649
_exptl_crystal_density_method 'not measured'
_exptl_crystal_description 'thin plate'
_exptl_crystal_F_000 1852
_exptl_crystal_size_max 0.40
_exptl_crystal_size_mid 0.21
_exptl_crystal_size_min 0.02
_platon_squeeze_details ' ?'
_refine_diff_density_max 4.747
_refine_diff_density_min -4.404
_refine_diff_density_rms 0.167
_refine_ls_extinction_method none
_refine_ls_goodness_of_fit_ref 1.100
_refine_ls_hydrogen_treatment constr
_refine_ls_matrix_type full
_refine_ls_number_parameters 902
_refine_ls_number_reflns 13265
_refine_ls_number_restraints 0
_refine_ls_restrained_S_all 1.100
_refine_ls_R_factor_all 0.1045
_refine_ls_R_factor_gt 0.0789
_refine_ls_shift/su_max 0.001
_refine_ls_shift/su_mean 0.000
_refine_ls_structure_factor_coef Fsqd
_refine_ls_weighting_details 'calc w=1/[\s^2^(Fo^2^)+(0.0851P)^2^+39.8820P] where P=(Fo^2^+2Fc^2^)/3'
_refine_ls_weighting_scheme calc
_refine_ls_wR_factor_gt 0.2017
_refine_ls_wR_factor_ref 0.2155
_reflns_number_gt 9458
_reflns_number_total 13265
_reflns_threshold_expression >2sigma(I)
_cod_data_source_file jo901298n_si_002.cif
_cod_data_source_block bcn258_1sq
_cod_database_code 4024825

loop_
_symmetry_equiv_pos_as_xyz
'x, y, z'
'-x, -y, -z'

loop_
_atom_site_label
_atom_site_type_symbol
_atom_site_fract_x
_atom_site_fract_y
_atom_site_fract_z
_atom_site_U_iso_or_equiv
_atom_site_adp_type
_atom_site_occupancy
_atom_site_symmetry_multiplicity
_atom_site_calc_flag
_atom_site_refinement_flags
_atom_site_disorder_assembly
_atom_site_disorder_group
N1 N 0.5827(5) 0.3704(4) 0.8270(3) 0.0175(13) Uani 1 1 d . . .
N2 N 0.4097(5) 0.3368(4) 0.9105(3) 0.0207(14) Uani 1 1 d . . .
H2N H 0.4203 0.3437 0.8613 0.025 Uiso 1 1 calc R . .
N3 N 0.0109(5) 0.6524(4) 0.8532(3) 0.0190(13) Uani 1 1 d . . .
H3N H 0.0475 0.6417 0.8095 0.023 Uiso 1 1 calc R . .
N4 N 0.0746(5) 0.7654(4) 0.7483(3) 0.0197(14) Uani 1 1 d . . .
N5 N 0.1692(5) 0.7020(4) 0.6187(4) 0.0237(15) Uani 1 1 d . . .
H5N H 0.1394 0.6737 0.6570 0.028 Uiso 1 1 calc R . .
N6 N 0.5717(5) 0.3861(4) 0.6811(3) 0.0226(14) Uani 1 1 d . . .
H6N H 0.5225 0.3750 0.7168 0.027 Uiso 1 1 calc R . .
O1 O 0.4803(5) 0.3398(5) 1.0167(3) 0.0423(17) Uani 1 1 d . . .
O2 O -0.0617(5) 0.7560(4) 0.9309(3) 0.0351(15) Uani 1 1 d . . .
O3 O 0.2061(5) 0.8304(4) 0.5743(3) 0.0399(16) Uani 1 1 d . . .
O4 O 0.7377(4) 0.4112(4) 0.6558(3) 0.0308(14) Uani 1 1 d . . .
C1 C 0.5816(6) 0.3687(5) 0.9009(4) 0.0195(16) Uani 1 1 d . . .
C2 C 0.6612(6) 0.3923(6) 0.9340(5) 0.031(2) Uani 1 1 d . . .
H2 H 0.6579 0.3919 0.9871 0.037 Uiso 1 1 calc R . .
C3 C 0.7453(7) 0.4164(7) 0.8885(5) 0.038(2) Uani 1 1 d . . .
H3 H 0.8013 0.4319 0.9102 0.045 Uiso 1 1 calc R . .
C4 C 0.7484(6) 0.4180(6) 0.8109(5) 0.0303(19) Uani 1 1 d . . .
H4 H 0.8053 0.4350 0.7784 0.036 Uiso 1 1 calc R . .
C5 C 0.6656(6) 0.3938(5) 0.7833(4) 0.0201(16) Uani 1 1 d . . .
C6 C 0.4856(6) 0.3463(5) 0.9483(4) 0.0241(17) Uani 1 1 d . . .
C7 C 0.3097(6) 0.3160(5) 0.9440(4) 0.0233(17) Uani 1 1 d . . .
H7A H 0.3112 0.3036 0.9985 0.028 Uiso 1 1 calc R . .
H7B H 0.2958 0.2647 0.9216 0.028 Uiso 1 1 calc R . .
C8 C 0.2235(5) 0.3858(5) 0.9331(4) 0.0185(16) Uani 1 1 d . . .
C9 C 0.1376(6) 0.3687(5) 0.9046(4) 0.0199(16) Uani 1 1 d . . .
H9 H 0.1323 0.3130 0.8923 0.024 Uiso 1 1 calc R . .
C10 C 0.0587(5) 0.4326(5) 0.8938(4) 0.0189(16) Uani 1 1 d . . .
H10 H 0.0001 0.4198 0.8737 0.023 Uiso 1 1 calc R . .
C11 C 0.0635(5) 0.5140(5) 0.9117(4) 0.0173(15) Uani 1 1 d . . .
C12 C 0.1510(6) 0.5308(5) 0.9394(4) 0.0207(16) Uani 1 1 d . . .
H12 H 0.1571 0.5865 0.9510 0.025 Uiso 1 1 calc R . .
C13 C 0.2298(6) 0.4670(5) 0.9503(4) 0.0211(16) Uani 1 1 d . . .
H13 H 0.2888 0.4796 0.9698 0.025 Uiso 1 1 calc R . .
C14 C -0.0231(6) 0.5826(5) 0.9007(4) 0.0212(16) Uani 1 1 d . . .
H14A H -0.0764 0.5592 0.8779 0.025 Uiso 1 1 calc R . .
H14B H -0.0545 0.6035 0.9503 0.025 Uiso 1 1 calc R . .
C15 C -0.0113(6) 0.7325(5) 0.8730(4) 0.0228(17) Uani 1 1 d . . .
C16 C 0.0317(6) 0.7951(5) 0.8147(4) 0.0202(16) Uani 1 1 d . . .
C17 C 0.0267(7) 0.8774(6) 0.8320(5) 0.033(2) Uani 1 1 d . . .
H17 H -0.0055 0.8960 0.8795 0.040 Uiso 1 1 calc R . .
C18 C 0.0693(8) 0.9330(6) 0.7792(6) 0.043(2) Uani 1 1 d . . .
H18 H 0.0670 0.9904 0.7898 0.051 Uiso 1 1 calc R . .
C19 C 0.1158(7) 0.9030(6) 0.7101(5) 0.035(2) Uani 1 1 d . . .
H19 H 0.1463 0.9394 0.6727 0.042 Uiso 1 1 calc R . .
C20 C 0.1165(6) 0.8189(5) 0.6972(4) 0.0260(18) Uani 1 1 d . . .
C21 C 0.1683(6) 0.7833(5) 0.6240(4) 0.0269(18) Uani 1 1 d . . .
C22 C 0.2168(7) 0.6562(6) 0.5531(4) 0.0288(19) Uani 1 1 d . . .
H22A H 0.2454 0.6963 0.5146 0.035 Uiso 1 1 calc R . .
H22B H 0.1635 0.6309 0.5318 0.035 Uiso 1 1 calc R . .
C23 C 0.3020(6) 0.5874(5) 0.5698(4) 0.0242(18) Uani 1 1 d . . .
C24 C 0.3885(6) 0.6058(5) 0.5970(4) 0.0240(17) Uani 1 1 d . . .
H24 H 0.3939 0.6620 0.6078 0.029 Uiso 1 1 calc R . .
C25 C 0.4678(6) 0.5424(5) 0.6089(4) 0.0260(18) Uani 1 1 d . . .
H25 H 0.5267 0.5555 0.6283 0.031 Uiso 1 1 calc R . .
C26 C 0.4614(6) 0.4604(5) 0.5927(4) 0.0247(18) Uani 1 1 d . . .
C27 C 0.3749(7) 0.4427(5) 0.5659(4) 0.0267(18) Uani 1 1 d . . .
H27 H 0.3694 0.3866 0.5548 0.032 Uiso 1 1 calc R . .
C28 C 0.2956(6) 0.5054(5) 0.5549(4) 0.0262(18) Uani 1 1 d . . .
H28 H 0.2359 0.4919 0.5368 0.031 Uiso 1 1 calc R . .
C29 C 0.5497(6) 0.3919(6) 0.6039(4) 0.0276(19) Uani 1 1 d . . .
H29A H 0.5318 0.3374 0.5905 0.033 Uiso 1 1 calc R . .
H29B H 0.6117 0.4043 0.5701 0.033 Uiso 1 1 calc R . .
C30 C 0.6620(6) 0.3965(5) 0.7006(4) 0.0222(17) Uani 1 1 d . . .
N7 N 0.5112(5) 0.7510(4) 0.8154(4) 0.0240(15) Uani 1 1 d . . .
N8 N -0.0296(5) 0.1914(4) 0.6182(4) 0.0242(15) Uani 1 1 d . . .
O5 O 0.3672(4) 0.3594(3) 0.7549(3) 0.0205(11) Uani 1 1 d . . .
O6 O 0.1047(4) 0.5653(3) 0.7239(3) 0.0183(11) Uani 1 1 d . . .
C31 C 0.2962(5) 0.4158(5) 0.7487(4) 0.0163(15) Uani 1 1 d . . .
C32 C 0.2759(5) 0.5062(5) 0.7605(4) 0.0156(15) Uani 1 1 d . . .
C33 C 0.1763(5) 0.5085(5) 0.7345(4) 0.0187(16) Uani 1 1 d . . .
C34 C 0.1960(5) 0.4196(5) 0.7220(4) 0.0162(15) Uani 1 1 d . . .
C35 C 0.3300(5) 0.5661(5) 0.7851(4) 0.0157(15) Uani 1 1 d . . .
C36 C 0.4288(6) 0.5450(5) 0.8053(4) 0.0189(16) Uani 1 1 d . . .
H36 H 0.4562 0.4874 0.8094 0.023 Uiso 1 1 calc R . .
C37 C 0.4868(6) 0.6046(5) 0.8193(4) 0.0199(16) Uani 1 1 d . . .
H37 H 0.5531 0.5881 0.8340 0.024 Uiso 1 1 calc R . .
C38 C 0.4491(6) 0.6909(5) 0.8123(4) 0.0215(16) Uani 1 1 d . . .
C39 C 0.3459(6) 0.7122(5) 0.7996(4) 0.0232(17) Uani 1 1 d . . .
H39 H 0.3156 0.7692 0.8011 0.028 Uiso 1 1 calc R . .
C40 C 0.2896(6) 0.6519(5) 0.7852(4) 0.0210(16) Uani 1 1 d . . .
H40 H 0.2210 0.6679 0.7750 0.025 Uiso 1 1 calc R . .
C41 C 0.6183(6) 0.7291(6) 0.8275(5) 0.0279(19) Uani 1 1 d . . .
H41A H 0.6221 0.6866 0.8695 0.033 Uiso 1 1 calc R . .
H41B H 0.6441 0.7797 0.8426 0.033 Uiso 1 1 calc R . .
C42 C 0.6875(6) 0.6952(5) 0.7600(4) 0.0225(17) Uani 1 1 d . . .
C43 C 0.7902(6) 0.6661(5) 0.7669(5) 0.0248(17) Uani 1 1 d . . .
H43 H 0.8145 0.6684 0.8140 0.030 Uiso 1 1 calc R . .
C44 C 0.8570(6) 0.6342(5) 0.7073(5) 0.0263(18) Uani 1 1 d . . .
H44 H 0.9264 0.6140 0.7132 0.032 Uiso 1 1 calc R . .
C45 C 0.8218(6) 0.6319(5) 0.6388(5) 0.0278(18) Uani 1 1 d . . .
C46 C 0.7217(7) 0.6597(7) 0.6298(5) 0.037(2) Uani 1 1 d . . .
H46 H 0.6982 0.6576 0.5824 0.044 Uiso 1 1 calc R . .
C47 C 0.6560(6) 0.6904(6) 0.6901(5) 0.037(2) Uani 1 1 d . . .
H47 H 0.5864 0.7090 0.6839 0.044 Uiso 1 1 calc R . .
C48 C 0.4795(6) 0.8366(6) 0.7912(5) 0.034(2) Uani 1 1 d . . .
H48A H 0.4403 0.8358 0.7481 0.041 Uiso 1 1 calc R . .
H48B H 0.5416 0.8636 0.7731 0.041 Uiso 1 1 calc R . .
C49 C 0.4138(8) 0.8902(6) 0.8512(7) 0.045(3) Uani 1 1 d . A .
C50 C 0.3357(10) 0.9474(8) 0.8324(9) 0.077(4) Uani 1 1 d . . .
H50 H 0.3170 0.9509 0.7830 0.092 Uiso 1 1 calc R . .
C51 C 0.2818(9) 1.0023(8) 0.8881(11) 0.080(5) Uani 1 1 d . A .
H51 H 0.2239 1.0399 0.8762 0.096 Uiso 1 1 calc R . .
C52 C 0.3098(11) 1.0022(7) 0.9550(9) 0.067(4) Uani 1 1 d . . .
C53 C 0.3814(15) 0.9414(9) 0.9756(9) 0.101(6) Uani 1 1 d . A .
H53 H 0.3962 0.9369 1.0260 0.121 Uiso 1 1 calc R . .
C54 C 0.4338(12) 0.8850(7) 0.9244(6) 0.073(4) Uani 1 1 d . . .
H54 H 0.4842 0.8422 0.9400 0.088 Uiso 1 1 calc R A .
C55 C 0.1409(6) 0.3613(5) 0.6957(4) 0.0212(16) Uani 1 1 d . . .
C56 C 0.0373(6) 0.3851(5) 0.6858(4) 0.0164(15) Uani 1 1 d . . .
H56 H 0.0066 0.4408 0.6960 0.020 Uiso 1 1 calc R . .
C57 C -0.0203(6) 0.3297(5) 0.6619(4) 0.0222(17) Uani 1 1 d . . .
H57 H -0.0908 0.3468 0.6575 0.027 Uiso 1 1 calc R . .
C58 C 0.0245(6) 0.2473(5) 0.6438(4) 0.0204(16) Uani 1 1 d . . .
C59 C 0.1296(6) 0.2250(5) 0.6526(5) 0.0260(18) Uani 1 1 d . . .
H59 H 0.1628 0.1709 0.6392 0.031 Uiso 1 1 calc R . .
C60 C 0.1841(6) 0.2800(5) 0.6801(5) 0.0249(17) Uani 1 1 d . . .
H60 H 0.2530 0.2620 0.6886 0.030 Uiso 1 1 calc R . .
C61 C -0.1329(6) 0.2153(5) 0.5986(5) 0.0291(19) Uani 1 1 d . . .
H61A H -0.1386 0.1874 0.5520 0.035 Uiso 1 1 calc R . .
H61B H -0.1424 0.2766 0.5873 0.035 Uiso 1 1 calc R . .
C62 C -0.2185(7) 0.1945(5) 0.6568(6) 0.036(2) Uani 1 1 d . B .
C63 C -0.2088(9) 0.1860(6) 0.7310(7) 0.053(3) Uani 1 1 d . . .
H63 H -0.1454 0.1922 0.7478 0.063 Uiso 1 1 calc R . .
C64 C -0.2943(12) 0.1676(7) 0.7840(8) 0.072(4) Uani 1 1 d . B .
H64 H -0.2896 0.1614 0.8363 0.086 Uiso 1 1 calc R . .
C65 C -0.3834(9) 0.1593(7) 0.7556(11) 0.076(5) Uani 1 1 d . . .
C66 C -0.3933(10) 0.1688(8) 0.6813(9) 0.069(4) Uani 1 1 d . B .
H66 H -0.4562 0.1632 0.6634 0.083 Uiso 1 1 calc R . .
C67 C -0.3116(8) 0.1864(6) 0.6343(8) 0.054(3) Uani 1 1 d . . .
H67 H -0.3181 0.1938 0.5823 0.065 Uiso 1 1 calc R B .
C68 C 0.0164(7) 0.1064(5) 0.5993(5) 0.031(2) Uani 1 1 d . . .
H68A H -0.0385 0.0696 0.6044 0.037 Uiso 1 1 calc R . .
H68B H 0.0643 0.0851 0.6359 0.037 Uiso 1 1 calc R . .
C69 C 0.0738(6) 0.1004(5) 0.5214(5) 0.0260(18) Uani 1 1 d . . .
C70 C 0.0642(7) 0.1663(6) 0.4671(5) 0.034(2) Uani 1 1 d . . .
H70 H 0.0243 0.2179 0.4807 0.041 Uiso 1 1 calc R . .
C71 C 0.1110(7) 0.1579(6) 0.3946(5) 0.036(2) Uani 1 1 d . . .
H71 H 0.1021 0.2028 0.3583 0.043 Uiso 1 1 calc R . .
C72 C 0.1711(7) 0.0838(5) 0.3750(5) 0.032(2) Uani 1 1 d . . .
C73 C 0.1837(7) 0.0184(6) 0.4271(6) 0.040(2) Uani 1 1 d . . .
H73 H 0.2252 -0.0326 0.4134 0.048 Uiso 1 1 calc R . .
C74 C 0.1356(7) 0.0278(5) 0.4996(6) 0.036(2) Uani 1 1 d . . .
H74 H 0.1453 -0.0173 0.5356 0.043 Uiso 1 1 calc R . .
I1 I 0.92475(5) 0.58786(4) 0.54683(3) 0.03875(19) Uani 1 1 d . . .
I2 I 0.23101(9) 1.09269(5) 1.02619(7) 0.1062(5) Uani 1 1 d . A 1
I3 I -0.50748(10) 0.12387(6) 0.83222(9) 0.1206(6) Uani 1 1 d . B 1
I4 I 0.23605(5) 0.06758(4) 0.26321(4) 0.0463(2) Uani 1 1 d . . .
C1S C -0.061(3) 0.1885(15) 0.9510(17) 0.064(10) Uani 0.540(7) 1 d P C 1
H1S H -0.0036 0.2035 0.9767 0.077 Uiso 0.540(7) 1 calc PR C 1
Cl1 Cl -0.0412(18) 0.0744(12) 0.9475(12) 0.077(5) Uani 0.540(7) 1 d P C 1
Cl2 Cl -0.0499(5) 0.2415(4) 0.8634(3) 0.0621(19) Uani 0.540(7) 1 d P C 1
Cl3 Cl -0.1760(5) 0.2234(4) 1.0093(4) 0.072(2) Uani 0.540(7) 1 d P C 1
C1S' C -0.012(3) 0.1728(19) 0.9262(18) 0.045(7) Uani 0.460(7) 1 d P C 2
H1S' H 0.0326 0.1763 0.9660 0.054 Uiso 0.460(7) 1 calc PR C 2
Cl1' Cl -0.076(2) 0.0828(13) 0.9393(15) 0.088(8) Uani 0.460(7) 1 d P C 2
Cl2' Cl -0.1187(6) 0.2521(4) 0.9329(5) 0.069(2) Uani 0.460(7) 1 d P C 2
Cl3' Cl 0.0556(5) 0.1777(4) 0.8357(3) 0.0489(18) Uani 0.460(7) 1 d P C 2

loop_
_atom_site_aniso_label
_atom_site_aniso_U_11
_atom_site_aniso_U_22
_atom_site_aniso_U_33
_atom_site_aniso_U_23
_atom_site_aniso_U_13
_atom_site_aniso_U_12
N1 0.013(3) 0.021(3) 0.016(3) -0.001(3) 0.000(2) 0.004(2)
N2 0.013(3) 0.032(4) 0.015(3) 0.001(3) 0.003(3) 0.000(3)
N3 0.017(3) 0.025(3) 0.013(3) -0.001(3) 0.003(2) -0.003(3)
N4 0.019(3) 0.023(3) 0.017(3) 0.001(3) -0.005(3) 0.001(3)
N5 0.022(3) 0.027(4) 0.018(3) 0.005(3) 0.003(3) 0.004(3)
N6 0.016(3) 0.038(4) 0.012(3) -0.003(3) 0.004(3) -0.001(3)
O1 0.032(4) 0.083(5) 0.015(3) 0.000(3) -0.003(3) -0.020(3)
O2 0.042(4) 0.027(3) 0.029(3) -0.005(3) 0.014(3) 0.002(3)
O3 0.051(4) 0.038(4) 0.024(3) 0.010(3) 0.010(3) -0.003(3)
O4 0.019(3) 0.042(4) 0.027(3) 0.005(3) 0.008(2) 0.000(3)
C1 0.015(4) 0.027(4) 0.015(4) -0.001(3) -0.003(3) 0.003(3)
C2 0.023(4) 0.054(6) 0.017(4) -0.006(4) -0.005(3) -0.007(4)
C3 0.022(4) 0.066(7) 0.028(5) -0.007(4) -0.003(4) -0.009(4)
C4 0.019(4) 0.040(5) 0.032(5) -0.001(4) 0.002(4) -0.008(4)
C5 0.013(4) 0.024(4) 0.022(4) -0.005(3) 0.002(3) 0.000(3)
C6 0.019(4) 0.032(4) 0.020(4) -0.002(3) 0.002(3) -0.003(3)
C7 0.016(4) 0.029(4) 0.023(4) 0.004(3) 0.005(3) -0.005(3)
C8 0.015(4) 0.026(4) 0.011(3) 0.004(3) 0.009(3) -0.003(3)
C9 0.017(4) 0.024(4) 0.018(4) -0.003(3) 0.007(3) -0.009(3)
C10 0.011(3) 0.033(4) 0.012(4) -0.007(3) 0.005(3) -0.006(3)
C11 0.013(4) 0.028(4) 0.009(3) -0.001(3) 0.006(3) -0.003(3)
C12 0.021(4) 0.026(4) 0.015(4) -0.003(3) 0.006(3) -0.007(3)
C13 0.019(4) 0.031(4) 0.013(4) 0.000(3) 0.004(3) -0.007(3)
C14 0.015(4) 0.026(4) 0.021(4) -0.002(3) 0.004(3) -0.003(3)
C15 0.022(4) 0.026(4) 0.018(4) -0.007(3) 0.007(3) -0.001(3)
C16 0.022(4) 0.023(4) 0.013(4) 0.000(3) 0.000(3) 0.003(3)
C17 0.037(5) 0.034(5) 0.026(5) -0.006(4) 0.003(4) -0.002(4)
C18 0.061(7) 0.023(5) 0.041(6) 0.002(4) -0.002(5) -0.002(4)
C19 0.046(6) 0.033(5) 0.025(5) 0.004(4) 0.002(4) -0.007(4)
C20 0.028(4) 0.025(4) 0.023(4) 0.002(3) -0.007(3) 0.004(3)
C21 0.026(4) 0.032(5) 0.020(4) 0.004(4) -0.004(3) 0.004(4)
C22 0.028(5) 0.040(5) 0.016(4) 0.001(4) 0.001(3) 0.000(4)
C23 0.020(4) 0.036(5) 0.011(4) 0.004(3) 0.010(3) 0.005(3)
C24 0.028(4) 0.029(4) 0.014(4) -0.005(3) 0.003(3) -0.004(3)
C25 0.025(4) 0.044(5) 0.010(4) -0.002(3) -0.003(3) -0.004(4)
C26 0.019(4) 0.040(5) 0.011(4) -0.005(3) 0.004(3) 0.006(4)
C27 0.034(5) 0.031(4) 0.014(4) -0.001(3) 0.003(3) -0.005(4)
C28 0.025(4) 0.038(5) 0.013(4) 0.003(3) 0.001(3) -0.003(4)
C29 0.020(4) 0.042(5) 0.016(4) 0.000(3) 0.004(3) 0.009(4)
C30 0.012(4) 0.027(4) 0.024(4) 0.000(3) 0.004(3) 0.006(3)
N7 0.013(3) 0.028(4) 0.031(4) -0.005(3) 0.001(3) -0.002(3)
N8 0.025(4) 0.022(3) 0.027(4) 0.001(3) -0.010(3) -0.005(3)
O5 0.014(3) 0.027(3) 0.019(3) -0.006(2) 0.002(2) 0.001(2)
O6 0.012(3) 0.026(3) 0.016(3) -0.003(2) -0.003(2) 0.001(2)
C31 0.013(4) 0.027(4) 0.008(3) -0.001(3) 0.003(3) -0.005(3)
C32 0.011(3) 0.026(4) 0.008(3) 0.000(3) 0.004(3) 0.001(3)
C33 0.011(4) 0.031(4) 0.013(4) -0.002(3) 0.007(3) -0.004(3)
C34 0.011(3) 0.027(4) 0.010(3) -0.001(3) 0.001(3) -0.003(3)
C35 0.012(3) 0.026(4) 0.007(3) -0.001(3) 0.004(3) -0.003(3)
C36 0.018(4) 0.023(4) 0.012(4) -0.001(3) 0.001(3) 0.006(3)
C37 0.015(4) 0.029(4) 0.015(4) -0.003(3) -0.002(3) 0.001(3)
C38 0.015(4) 0.030(4) 0.018(4) -0.006(3) 0.005(3) -0.004(3)
C39 0.016(4) 0.029(4) 0.022(4) -0.002(3) 0.006(3) 0.001(3)
C40 0.011(4) 0.029(4) 0.020(4) 0.002(3) 0.005(3) -0.002(3)
C41 0.016(4) 0.043(5) 0.026(4) -0.010(4) 0.002(3) -0.007(4)
C42 0.015(4) 0.027(4) 0.027(4) -0.006(3) -0.001(3) -0.005(3)
C43 0.017(4) 0.034(5) 0.024(4) 0.000(3) -0.004(3) -0.005(3)
C44 0.014(4) 0.031(4) 0.035(5) 0.000(4) -0.011(3) 0.003(3)
C45 0.022(4) 0.031(5) 0.028(4) -0.006(4) 0.005(3) -0.003(3)
C46 0.022(4) 0.063(6) 0.025(5) -0.008(4) -0.002(4) -0.001(4)
C47 0.014(4) 0.062(6) 0.035(5) -0.015(4) -0.002(4) -0.003(4)
C48 0.019(4) 0.035(5) 0.049(6) -0.001(4) -0.002(4) -0.010(4)
C49 0.034(5) 0.023(5) 0.074(8) -0.006(5) 0.010(5) -0.004(4)
C50 0.052(8) 0.067(9) 0.117(12) -0.037(8) -0.029(8) 0.009(6)
C51 0.035(6) 0.056(8) 0.150(15) -0.044(9) -0.016(8) 0.011(6)
C52 0.063(8) 0.037(7) 0.093(10) -0.031(7) 0.036(8) -0.012(6)
C53 0.151(16) 0.059(9) 0.067(9) -0.016(7) 0.059(10) 0.014(10)
C54 0.112(11) 0.049(7) 0.035(6) 0.015(5) 0.027(7) 0.035(7)
C55 0.016(4) 0.029(4) 0.016(4) -0.002(3) 0.006(3) -0.003(3)
C56 0.024(4) 0.018(4) 0.005(3) -0.001(3) 0.001(3) 0.002(3)
C57 0.018(4) 0.031(4) 0.017(4) -0.004(3) 0.001(3) -0.003(3)
C58 0.024(4) 0.023(4) 0.016(4) 0.004(3) -0.008(3) -0.007(3)
C59 0.028(4) 0.020(4) 0.028(4) -0.003(3) -0.005(4) 0.007(3)
C60 0.019(4) 0.022(4) 0.030(4) -0.001(3) -0.001(3) 0.004(3)
C61 0.026(4) 0.031(5) 0.031(5) 0.003(4) -0.007(4) -0.008(4)
C62 0.039(5) 0.020(4) 0.049(6) -0.004(4) 0.002(4) -0.004(4)
C63 0.062(7) 0.034(6) 0.062(7) -0.010(5) 0.014(6) -0.022(5)
C64 0.099(11) 0.033(6) 0.073(9) -0.014(6) 0.044(8) -0.022(6)
C65 0.037(7) 0.027(6) 0.151(15) -0.010(7) 0.046(8) -0.008(5)
C66 0.045(7) 0.060(8) 0.091(11) 0.026(7) 0.007(7) 0.006(6)
C67 0.029(5) 0.035(6) 0.096(9) 0.013(6) -0.007(6) -0.001(4)
C68 0.042(5) 0.023(4) 0.032(5) 0.003(4) -0.017(4) -0.005(4)
C69 0.029(4) 0.019(4) 0.033(5) -0.001(3) -0.013(4) -0.006(3)
C70 0.035(5) 0.026(5) 0.039(5) -0.002(4) -0.006(4) 0.001(4)
C71 0.038(5) 0.027(5) 0.041(5) 0.002(4) -0.004(4) -0.005(4)
C72 0.030(5) 0.030(5) 0.040(5) -0.009(4) 0.002(4) -0.014(4)
C73 0.033(5) 0.023(5) 0.062(7) -0.004(4) -0.002(5) 0.000(4)
C74 0.040(5) 0.019(4) 0.050(6) -0.001(4) -0.015(5) -0.002(4)
I1 0.0285(3) 0.0503(4) 0.0350(3) -0.0161(3) 0.0102(2) -0.0040(3)
I2 0.0998(8) 0.0420(5) 0.1564(11) -0.0412(6) 0.0885(8) -0.0234(5)
I3 0.1016(8) 0.0556(6) 0.1734(13) 0.0048(6) 0.0895(9) -0.0087(5)
I4 0.0442(4) 0.0425(4) 0.0512(4) -0.0124(3) 0.0102(3) -0.0138(3)
C1S 0.14(3) 0.006(11) 0.054(19) -0.005(11) -0.033(18) 0.000(16)
Cl1 0.110(14) 0.041(6) 0.071(6) -0.014(4) 0.016(7) -0.005(6)
Cl2 0.081(4) 0.063(3) 0.057(3) 0.012(3) -0.033(3) -0.041(3)
Cl3 0.071(4) 0.063(4) 0.078(4) 0.009(3) -0.009(3) -0.003(3)
C1S' 0.07(2) 0.020(15) 0.043(18) -0.010(11) -0.003(14) -0.006(13)
Cl1' 0.111(17) 0.024(5) 0.114(13) 0.007(5) 0.040(11) -0.015(8)
Cl2' 0.063(4) 0.044(4) 0.101(6) -0.025(4) -0.013(4) 0.003(3)
Cl3' 0.074(4) 0.046(3) 0.032(3) -0.003(2) -0.005(3) -0.029(3)

loop_
_atom_type_symbol
_atom_type_description
_atom_type_scat_dispersion_real
_atom_type_scat_dispersion_imag
_atom_type_scat_source
C C 0.0033 0.0016 'International Tables Vol C Tables 4.2.6.8 and 6.1.1.4'
H H 0.0000 0.0000 'International Tables Vol C Tables 4.2.6.8 and 6.1.1.4'
N N 0.0061 0.0033 'International Tables Vol C Tables 4.2.6.8 and 6.1.1.4'
O O 0.0106 0.0060 'International Tables Vol C Tables 4.2.6.8 and 6.1.1.4'
I I -0.4742 1.8119 'International Tables Vol C Tables 4.2.6.8 and 6.1.1.4'
Cl Cl 0.1484 0.1585 'International Tables Vol C Tables 4.2.6.8 and 6.1.1.4'

loop_
_geom_angle_atom_site_label_1
_geom_angle_atom_site_label_2
_geom_angle_atom_site_label_3
_geom_angle
_geom_angle_site_symmetry_1
_geom_angle_site_symmetry_3
_geom_angle_publ_flag
C1 N1 C5 118.3(6) . . ?
C6 N2 C7 124.8(7) . . ?
C6 N2 H2N 117.6 . . ?
C7 N2 H2N 117.6 . . ?
C15 N3 C14 122.8(6) . . ?
C15 N3 H3N 118.6 . . ?
C14 N3 H3N 118.6 . . ?
C20 N4 C16 118.0(7) . . ?
C21 N5 C22 123.5(7) . . ?
C21 N5 H5N 118.2 . . ?
C22 N5 H5N 118.2 . . ?
C30 N6 C29 123.4(7) . . ?
C30 N6 H6N 118.3 . . ?
C29 N6 H6N 118.3 . . ?
N1 C1 C2 122.2(7) . . ?
N1 C1 C6 117.0(7) . . ?
C2 C1 C6 120.6(7) . . ?
C3 C2 C1 118.7(8) . . ?
C3 C2 H2 120.7 . . ?
C1 C2 H2 120.7 . . ?
C2 C3 C4 120.0(8) . . ?
C2 C3 H3 120.0 . . ?
C4 C3 H3 120.0 . . ?
C5 C4 C3 117.0(8) . . ?
C5 C4 H4 121.5 . . ?
C3 C4 H4 121.5 . . ?
N1 C5 C4 123.7(7) . . ?
N1 C5 C30 116.3(6) . . ?
C4 C5 C30 120.0(7) . . ?
O1 C6 N2 124.1(7) . . ?
O1 C6 C1 120.9(7) . . ?
N2 C6 C1 115.0(7) . . ?
N2 C7 C8 112.9(6) . . ?
N2 C7 H7A 109.0 . . ?
C8 C7 H7A 109.0 . . ?
N2 C7 H7B 109.0 . . ?
C8 C7 H7B 109.0 . . ?
H7A C7 H7B 107.8 . . ?
C9 C8 C13 118.8(7) . . ?
C9 C8 C7 120.0(7) . . ?
C13 C8 C7 121.2(7) . . ?
C8 C9 C10 120.3(7) . . ?
C8 C9 H9 119.8 . . ?
C10 C9 H9 119.8 . . ?
C11 C10 C9 121.4(7) . . ?
C11 C10 H10 119.3 . . ?
C9 C10 H10 119.3 . . ?
C10 C11 C12 117.8(7) . . ?
C10 C11 C14 121.1(7) . . ?
C12 C11 C14 121.1(7) . . ?
C11 C12 C13 120.8(7) . . ?
C11 C12 H12 119.6 . . ?
C13 C12 H12 119.6 . . ?
C8 C13 C12 120.9(7) . . ?
C8 C13 H13 119.6 . . ?
C12 C13 H13 119.6 . . ?
N3 C14 C11 112.4(6) . . ?
N3 C14 H14A 109.1 . . ?
C11 C14 H14A 109.1 . . ?
N3 C14 H14B 109.1 . . ?
C11 C14 H14B 109.1 . . ?
H14A C14 H14B 107.8 . . ?
O2 C15 N3 125.4(7) . . ?
O2 C15 C16 120.7(7) . . ?
N3 C15 C16 113.9(6) . . ?
N4 C16 C17 123.3(7) . . ?
N4 C16 C15 117.0(7) . . ?
C17 C16 C15 119.8(7) . . ?
C16 C17 C18 119.0(8) . . ?
C16 C17 H17 120.5 . . ?
C18 C17 H17 120.5 . . ?
C17 C18 C19 118.6(9) . . ?
C17 C18 H18 120.7 . . ?
C19 C18 H18 120.7 . . ?
C20 C19 C18 118.5(8) . . ?
C20 C19 H19 120.7 . . ?
C18 C19 H19 120.7 . . ?
N4 C20 C19 122.7(8) . . ?
N4 C20 C21 117.1(7) . . ?
C19 C20 C21 120.3(8) . . ?
O3 C21 N5 124.9(8) . . ?
O3 C21 C20 119.6(8) . . ?
N5 C21 C20 115.5(7) . . ?
N5 C22 C23 113.4(6) . . ?
N5 C22 H22A 108.9 . . ?
C23 C22 H22A 108.9 . . ?
N5 C22 H22B 108.9 . . ?
C23 C22 H22B 108.9 . . ?
H22A C22 H22B 107.7 . . ?
C28 C23 C24 118.9(7) . . ?
C28 C23 C22 120.0(8) . . ?
C24 C23 C22 121.0(8) . . ?
C23 C24 C25 120.2(8) . . ?
C23 C24 H24 119.9 . . ?
C25 C24 H24 119.9 . . ?
C26 C25 C24 120.5(8) . . ?
C26 C25 H25 119.7 . . ?
C24 C25 H25 119.7 . . ?
C27 C26 C25 118.8(8) . . ?
C27 C26 C29 121.1(8) . . ?
C25 C26 C29 120.1(7) . . ?
C26 C27 C28 120.8(8) . . ?
C26 C27 H27 119.6 . . ?
C28 C27 H27 119.6 . . ?
C23 C28 C27 120.8(8) . . ?
C23 C28 H28 119.6 . . ?
C27 C28 H28 119.6 . . ?
N6 C29 C26 111.3(6) . . ?
N6 C29 H29A 109.4 . . ?
C26 C29 H29A 109.4 . . ?
N6 C29 H29B 109.4 . . ?
C26 C29 H29B 109.4 . . ?
H29A C29 H29B 108.0 . . ?
O4 C30 N6 124.6(7) . . ?
O4 C30 C5 120.9(7) . . ?
N6 C30 C5 114.5(6) . . ?
C38 N7 C48 120.2(7) . . ?
C38 N7 C41 121.4(7) . . ?
C48 N7 C41 117.1(7) . . ?
C58 N8 C61 122.2(7) . . ?
C58 N8 C68 122.2(7) . . ?
C61 N8 C68 115.2(6) . . ?
O5 C31 C34 133.8(7) . . ?
O5 C31 C32 136.7(7) . . ?
C34 C31 C32 89.5(6) . . ?
C35 C32 C33 134.8(7) . . ?
C35 C32 C31 135.5(7) . . ?
C33 C32 C31 89.7(6) . . ?
O6 C33 C34 134.7(7) . . ?
O6 C33 C32 134.5(7) . . ?
C34 C33 C32 90.7(6) . . ?
C55 C34 C33 134.6(7) . . ?
C55 C34 C31 135.2(7) . . ?
C33 C34 C31 90.1(6) . . ?
C36 C35 C32 121.8(7) . . ?
C36 C35 C40 117.0(7) . . ?
C32 C35 C40 121.0(7) . . ?
C37 C36 C35 121.8(7) . . ?
C37 C36 H36 119.1 . . ?
C35 C36 H36 119.1 . . ?
C36 C37 C38 120.5(7) . . ?
C36 C37 H37 119.7 . . ?
C38 C37 H37 119.7 . . ?
N7 C38 C39 121.2(7) . . ?
N7 C38 C37 121.1(7) . . ?
C39 C38 C37 117.7(7) . . ?
C40 C39 C38 120.4(7) . . ?
C40 C39 H39 119.8 . . ?
C38 C39 H39 119.8 . . ?
C39 C40 C35 121.9(7) . . ?
C39 C40 H40 119.1 . . ?
C35 C40 H40 119.1 . . ?
N7 C41 C42 114.1(7) . . ?
N7 C41 H41A 108.7 . . ?
C42 C41 H41A 108.7 . . ?
N7 C41 H41B 108.7 . . ?
C42 C41 H41B 108.7 . . ?
H41A C41 H41B 107.6 . . ?
C47 C42 C43 116.9(7) . . ?
C47 C42 C41 124.1(7) . . ?
C43 C42 C41 119.0(7) . . ?
C44 C43 C42 121.7(7) . . ?
C44 C43 H43 119.2 . . ?
C42 C43 H43 119.2 . . ?
C43 C44 C45 118.9(7) . . ?
C43 C44 H44 120.5 . . ?
C45 C44 H44 120.5 . . ?
C46 C45 C44 121.2(8) . . ?
C46 C45 I1 119.8(6) . . ?
C44 C45 I1 119.0(6) . . ?
C45 C46 C47 119.0(8) . . ?
C45 C46 H46 120.5 . . ?
C47 C46 H46 120.5 . . ?
C46 C47 C42 122.3(8) . . ?
C46 C47 H47 118.9 . . ?
C42 C47 H47 118.9 . . ?
N7 C48 C49 114.9(8) . . ?
N7 C48 H48A 108.5 . . ?
C49 C48 H48A 108.5 . . ?
N7 C48 H48B 108.5 . . ?
C49 C48 H48B 108.5 . . ?
H48A C48 H48B 107.5 . . ?
C50 C49 C54 118.1(11) . . ?
C50 C49 C48 120.0(11) . . ?
C54 C49 C48 121.9(9) . . ?
C49 C50 C51 118.7(14) . . ?
C49 C50 H50 120.6 . . ?
C51 C50 H50 120.6 . . ?
C52 C51 C50 121.8(12) . . ?
C52 C51 H51 119.1 . . ?
C50 C51 H51 119.1 . . ?
C51 C52 C53 119.1(12) . . ?
C51 C52 I2 116.9(11) . . ?
C53 C52 I2 123.8(12) . . ?
C52 C53 C54 120.8(16) . . ?
C52 C53 H53 119.6 . . ?
C54 C53 H53 119.6 . . ?
C49 C54 C53 120.7(13) . . ?
C49 C54 H54 119.7 . . ?
C53 C54 H54 119.7 . . ?
C60 C55 C34 122.4(7) . . ?
C60 C55 C56 118.2(7) . . ?
C34 C55 C56 119.4(7) . . ?
C57 C56 C55 121.5(7) . . ?
C57 C56 H56 119.3 . . ?
C55 C56 H56 119.3 . . ?
C56 C57 C58 120.5(7) . . ?
C56 C57 H57 119.8 . . ?
C58 C57 H57 119.8 . . ?
N8 C58 C57 122.1(7) . . ?
N8 C58 C59 120.7(7) . . ?
C57 C58 C59 117.2(7) . . ?
C60 C59 C58 121.2(7) . . ?
C60 C59 H59 119.4 . . ?
C58 C59 H59 119.4 . . ?
C59 C60 C55 121.3(7) . . ?
C59 C60 H60 119.3 . . ?
C55 C60 H60 119.3 . . ?
N8 C61 C62 115.8(7) . . ?
N8 C61 H61A 108.3 . . ?
C62 C61 H61A 108.3 . . ?
N8 C61 H61B 108.3 . . ?
C62 C61 H61B 108.3 . . ?
H61A C61 H61B 107.4 . . ?
C63 C62 C67 118.8(10) . . ?
C63 C62 C61 122.7(9) . . ?
C67 C62 C61 118.5(9) . . ?
C62 C63 C64 119.9(12) . . ?
C62 C63 H63 120.1 . . ?
C64 C63 H63 120.1 . . ?
C65 C64 C63 116.8(14) . . ?
C65 C64 H64 121.6 . . ?
C63 C64 H64 121.6 . . ?
C66 C65 C64 123.2(12) . . ?
C66 C65 I3 119.4(11) . . ?
C64 C65 I3 117.3(13) . . ?
C67 C66 C65 117.7(13) . . ?
C67 C66 H66 121.2 . . ?
C65 C66 H66 121.2 . . ?
C66 C67 C62 123.7(13) . . ?
C66 C67 H67 118.2 . . ?
C62 C67 H67 118.2 . . ?
N8 C68 C69 114.1(7) . . ?
N8 C68 H68A 108.7 . . ?
C69 C68 H68A 108.7 . . ?
N8 C68 H68B 108.7 . . ?
C69 C68 H68B 108.7 . . ?
H68A C68 H68B 107.6 . . ?
C74 C69 C70 117.0(8) . . ?
C74 C69 C68 120.9(8) . . ?
C70 C69 C68 122.1(7) . . ?
C71 C70 C69 121.6(8) . . ?
C71 C70 H70 119.2 . . ?
C69 C70 H70 119.2 . . ?
C70 C71 C72 119.4(9) . . ?
C70 C71 H71 120.3 . . ?
C72 C71 H71 120.3 . . ?
C73 C72 C71 120.5(9) . . ?
C73 C72 I4 119.5(7) . . ?
C71 C72 I4 119.8(7) . . ?
C72 C73 C74 119.3(8) . . ?
C72 C73 H73 120.4 . . ?
C74 C73 H73 120.4 . . ?
C69 C74 C73 122.1(9) . . ?
C69 C74 H74 119.0 . . ?
C73 C74 H74 119.0 . . ?
Cl2 C1S Cl3 113.0(16) . . ?
Cl2 C1S Cl1 114.6(16) . . ?
Cl3 C1S Cl1 111(2) . . ?
Cl2 C1S H1S 105.8 . . ?
Cl3 C1S H1S 105.8 . . ?
Cl1 C1S H1S 105.8 . . ?
Cl3' C1S' Cl1' 110.6(18) . . ?
Cl3' C1S' Cl2' 109.4(19) . . ?
Cl1' C1S' Cl2' 100(2) . . ?
Cl3' C1S' H1S' 112.0 . . ?
Cl1' C1S' H1S' 112.0 . . ?
Cl2' C1S' H1S' 112.0 . . ?

loop_
_geom_bond_atom_site_label_1
_geom_bond_atom_site_label_2
_geom_bond_distance
_geom_bond_site_symmetry_2
_geom_bond_publ_flag
N1 C1 1.328(9) . ?
N1 C5 1.345(10) . ?
N2 C6 1.317(10) . ?
N2 C7 1.453(9) . ?
N2 H2N 0.8800 . ?
N3 C15 1.341(10) . ?
N3 C14 1.452(10) . ?
N3 H3N 0.8800 . ?
N4 C20 1.337(10) . ?
N4 C16 1.340(10) . ?
N5 C21 1.316(11) . ?
N5 C22 1.454(10) . ?
N5 H5N 0.8800 . ?
N6 C30 1.326(10) . ?
N6 C29 1.453(10) . ?
N6 H6N 0.8800 . ?
O1 C6 1.222(10) . ?
O2 C15 1.212(9) . ?
O3 C21 1.234(10) . ?
O4 C30 1.239(9) . ?
C1 C2 1.384(11) . ?
C1 C6 1.507(11) . ?
C2 C3 1.377(12) . ?
C2 H2 0.9500 . ?
C3 C4 1.392(13) . ?
C3 H3 0.9500 . ?
C4 C5 1.373(11) . ?
C4 H4 0.9500 . ?
C5 C30 1.493(11) . ?
C7 C8 1.514(11) . ?
C7 H7A 0.9900 . ?
C7 H7B 0.9900 . ?
C8 C9 1.375(11) . ?
C8 C13 1.376(11) . ?
C9 C10 1.389(11) . ?
C9 H9 0.9500 . ?
C10 C11 1.380(11) . ?
C10 H10 0.9500 . ?
C11 C12 1.385(11) . ?
C11 C14 1.505(10) . ?
C12 C13 1.387(11) . ?
C12 H12 0.9500 . ?
C13 H13 0.9500 . ?
C14 H14A 0.9900 . ?
C14 H14B 0.9900 . ?
C15 C16 1.518(11) . ?
C16 C17 1.368(12) . ?
C17 C18 1.381(13) . ?
C17 H17 0.9500 . ?
C18 C19 1.395(13) . ?
C18 H18 0.9500 . ?
C19 C20 1.385(12) . ?
C19 H19 0.9500 . ?
C20 C21 1.509(12) . ?
C22 C23 1.519(11) . ?
C22 H22A 0.9900 . ?
C22 H22B 0.9900 . ?
C23 C28 1.376(12) . ?
C23 C24 1.379(12) . ?
C24 C25 1.392(12) . ?
C24 H24 0.9500 . ?
C25 C26 1.384(12) . ?
C25 H25 0.9500 . ?
C26 C27 1.371(12) . ?
C26 C29 1.521(11) . ?
C27 C28 1.382(12) . ?
C27 H27 0.9500 . ?
C28 H28 0.9500 . ?
C29 H29A 0.9900 . ?
C29 H29B 0.9900 . ?
N7 C38 1.358(10) . ?
N7 C48 1.444(11) . ?
N7 C41 1.459(10) . ?
N8 C58 1.359(10) . ?
N8 C61 1.455(10) . ?
N8 C68 1.460(11) . ?
O5 C31 1.228(9) . ?
O6 C33 1.251(9) . ?
C31 C34 1.465(10) . ?
C31 C32 1.466(10) . ?
C32 C35 1.399(10) . ?
C32 C33 1.455(10) . ?
C33 C34 1.445(11) . ?
C34 C55 1.401(11) . ?
C35 C36 1.399(10) . ?
C35 C40 1.411(11) . ?
C36 C37 1.361(11) . ?
C36 H36 0.9500 . ?
C37 C38 1.415(11) . ?
C37 H37 0.9500 . ?
C38 C39 1.410(11) . ?
C39 C40 1.358(11) . ?
C39 H39 0.9500 . ?
C40 H40 0.9500 . ?
C41 C42 1.503(11) . ?
C41 H41A 0.9900 . ?
C41 H41B 0.9900 . ?
C42 C47 1.387(12) . ?
C42 C43 1.398(11) . ?
C43 C44 1.373(12) . ?
C43 H43 0.9500 . ?
C44 C45 1.380(12) . ?
C44 H44 0.9500 . ?
C45 C46 1.369(12) . ?
C45 I1 2.092(8) . ?
C46 C47 1.370(12) . ?
C46 H46 0.9500 . ?
C47 H47 0.9500 . ?
C48 C49 1.526(14) . ?
C48 H48A 0.9900 . ?
C48 H48B 0.9900 . ?
C49 C50 1.354(16) . ?
C49 C54 1.373(17) . ?
C50 C51 1.429(19) . ?
C50 H50 0.9500 . ?
C51 C52 1.31(2) . ?
C51 H51 0.9500 . ?
C52 C53 1.34(2) . ?
C52 I2 2.075(11) . ?
C53 C54 1.384(16) . ?
C53 H53 0.9500 . ?
C54 H54 0.9500 . ?
C55 C60 1.386(11) . ?
C55 C56 1.405(11) . ?
C56 C57 1.371(11) . ?
C56 H56 0.9500 . ?
C57 C58 1.417(11) . ?
C57 H57 0.9500 . ?
C58 C59 1.419(11) . ?
C59 C60 1.366(12) . ?
C59 H59 0.9500 . ?
C60 H60 0.9500 . ?
C61 C62 1.496(13) . ?
C61 H61A 0.9900 . ?
C61 H61B 0.9900 . ?
C62 C63 1.354(15) . ?
C62 C67 1.375(14) . ?
C63 C64 1.431(16) . ?
C63 H63 0.9500 . ?
C64 C65 1.37(2) . ?
C64 H64 0.9500 . ?
C65 C66 1.36(2) . ?
C65 I3 2.115(12) . ?
C66 C67 1.331(17) . ?
C66 H66 0.9500 . ?
C67 H67 0.9500 . ?
C68 C69 1.504(12) . ?
C68 H68A 0.9900 . ?
C68 H68B 0.9900 . ?
C69 C74 1.378(12) . ?
C69 C70 1.404(12) . ?
C70 C71 1.372(13) . ?
C70 H70 0.9500 . ?
C71 C72 1.378(13) . ?
C71 H71 0.9500 . ?
C72 C73 1.375(13) . ?
C72 I4 2.096(9) . ?
C73 C74 1.381(14) . ?
C73 H73 0.9500 . ?
C74 H74 0.9500 . ?
C1S Cl2 1.74(3) . ?
C1S Cl3 1.78(4) . ?
C1S Cl1 1.82(3) . ?
C1S H1S 1.0000 . ?
C1S' Cl3' 1.75(3) . ?
C1S' Cl1' 1.76(4) . ?
C1S' Cl2' 1.77(3) . ?
C1S' H1S' 1.0000 . ?

loop_
_geom_hbond_atom_site_label_D
_geom_hbond_atom_site_label_H
_geom_hbond_atom_site_label_A
_geom_hbond_distance_DH
_geom_hbond_distance_HA
_geom_hbond_distance_DA
_geom_hbond_angle_DHA
_geom_hbond_site_symmetry_A
N2 H2N O5 0.88 2.12 2.921(8) 151.7 .
N3 H3N O6 0.88 2.03 2.842(8) 152.7 .
N5 H5N O6 0.88 2.12 2.952(8) 156.4 .
N6 H6N O5 0.88 2.12 2.926(8) 151.8 .

loop_
_platon_squeeze_void_nr
_platon_squeeze_void_average_x
_platon_squeeze_void_average_y
_platon_squeeze_void_average_z
_platon_squeeze_void_volume
_platon_squeeze_void_count_electrons
1 0.500 0.000 0.500 369.8 92.2
